data_1513752
loop_
_publ_author_name
'Vay\'a, Ignacio'
'Andreu, Inmaculada'
'Jim\'enez, M Consuelo'
'Miranda, Miguel A.'

_publ_section_title
;
 Photooxygenation mechanisms in naproxen-amino acid linked systems.
;
_journal_issue 2
_journal_name_full
'Photochemical &amp; photobiological sciences : Official journal of the European Photochemistry Association and the European Society for Photobiology'
_journal_page_first 224
_journal_page_last 230
_journal_paper_doi 10.1039/c3pp50252j
_journal_volume 13
_journal_year 2014
_chemical_formula_sum 'C24 H27 N O6'
_chemical_formula_weight 425.47
_chemical_name_systematic
;
 ?
;
_space_group_IT_number 1
_symmetry_space_group_name_Hall 'P 1'
_symmetry_space_group_name_H-M 'P 1'
_atom_sites_solution_hydrogens geom
_atom_sites_solution_primary direct
_atom_sites_solution_secondary difmap
_audit_creation_method SHELXL-97
_cell_angle_alpha 92.352(4)
_cell_angle_beta 94.615(4)
_cell_angle_gamma 96.777(4)
_cell_formula_units_Z 1
_cell_length_a 4.9526(3)
_cell_length_b 10.2028(6)
_cell_length_c 10.7011(7)
_cell_measurement_temperature 120.0(1)
_cell_volume 534.51(6)
_computing_structure_refinement 'SHELXL-97 (Sheldrick, 1997)'
_diffrn_ambient_temperature 120.0(1)
_diffrn_measured_fraction_theta_full 0.987
_diffrn_measured_fraction_theta_max 0.987
_diffrn_radiation_type CuK\a
_diffrn_radiation_wavelength 1.5418
_diffrn_reflns_av_sigmaI/netI 0.0504
_diffrn_reflns_limit_h_max 5
_diffrn_reflns_limit_h_min -5
_diffrn_reflns_limit_k_max 12
_diffrn_reflns_limit_k_min -12
_diffrn_reflns_limit_l_max 11
_diffrn_reflns_limit_l_min -12
_diffrn_reflns_number 3369
_diffrn_reflns_theta_full 68.33
_diffrn_reflns_theta_max 68.33
_diffrn_reflns_theta_min 4.15
_exptl_absorpt_coefficient_mu 0.781
_exptl_absorpt_correction_T_max 0.9620
_exptl_absorpt_correction_T_min 0.8111
_exptl_crystal_density_diffrn 1.322
_exptl_crystal_density_method 'not measured'
_exptl_crystal_F_000 226
_exptl_crystal_size_max 0.28
_exptl_crystal_size_mid 0.10
_exptl_crystal_size_min 0.05
_refine_diff_density_max 0.232
_refine_diff_density_min -0.223
_refine_diff_density_rms 0.049
_refine_ls_abs_structure_details 'Flack H D (1983), Acta Cryst. A39, 876-881'
_refine_ls_abs_structure_Flack 0.2(3)
_refine_ls_extinction_method none
_refine_ls_goodness_of_fit_ref 1.123
_refine_ls_hydrogen_treatment mixed
_refine_ls_matrix_type full
_refine_ls_number_parameters 333
_refine_ls_number_reflns 3369
_refine_ls_number_restraints 5
_refine_ls_restrained_S_all 1.122
_refine_ls_R_factor_all 0.0588
_refine_ls_R_factor_gt 0.0523
_refine_ls_shift/su_max 0.000
_refine_ls_shift/su_mean 0.000
_refine_ls_structure_factor_coef Fsqd
_refine_ls_weighting_details 'calc w=1/[\s^2^(Fo^2^)+(0.0912P)^2^+0.2886P] where P=(Fo^2^+2Fc^2^)/3'
_refine_ls_weighting_scheme calc
_refine_ls_wR_factor_gt 0.1505
_refine_ls_wR_factor_ref 0.1619
_reflns_number_gt 3086
_reflns_number_total 3369
_reflns_threshold_expression >2sigma(I)
_cod_data_source_file c3pp50252j.txt
_cod_data_source_block 2004uv05
_cod_database_code 1513752

loop_
_symmetry_equiv_pos_as_xyz
'x, y, z'

loop_
_atom_site_label
_atom_site_type_symbol
_atom_site_fract_x
_atom_site_fract_y
_atom_site_fract_z
_atom_site_U_iso_or_equiv
_atom_site_adp_type
_atom_site_occupancy
_atom_site_symmetry_multiplicity
_atom_site_calc_flag
_atom_site_refinement_flags
C1 C 0.3264(7) 0.7713(3) 0.5986(4) 0.0306(8) Uani 1 1 d .
C2 C 0.3571(7) 0.7455(3) 0.4741(4) 0.0324(8) Uani 1 1 d .
H2 H 0.4777 0.6840 0.4525 0.039 Uiso 1 1 calc R
C3 C 0.2167(7) 0.8066(3) 0.3769(4) 0.0303(8) Uani 1 1 d .
C4 C 0.2437(8) 0.7792(3) 0.2484(4) 0.0342(8) Uani 1 1 d .
H4 H 0.3625 0.7176 0.2251 0.041 Uiso 1 1 calc R
C5 C 0.1030(7) 0.8394(3) 0.1573(4) 0.0344(8) Uani 1 1 d .
H5 H 0.1223 0.8184 0.0715 0.041 Uiso 1 1 calc R
C6 C -0.0738(7) 0.9341(3) 0.1902(4) 0.0342(8) Uani 1 1 d .
C7 C -0.1067(7) 0.9624(3) 0.3134(4) 0.0318(8) Uani 1 1 d .
H7 H -0.2260 1.0246 0.3349 0.038 Uiso 1 1 calc R
C8 C 0.0372(7) 0.8992(3) 0.4101(4) 0.0320(8) Uani 1 1 d .
C9 C 0.0078(8) 0.9256(3) 0.5376(4) 0.0328(8) Uani 1 1 d .
H9 H -0.1104 0.9876 0.5608 0.039 Uiso 1 1 calc R
C10 C 0.1466(7) 0.8636(3) 0.6295(4) 0.0352(8) Uani 1 1 d .
H10 H 0.1217 0.8828 0.7151 0.042 Uiso 1 1 calc R
O11 O -0.1934(5) 0.9915(3) 0.0909(3) 0.0398(6) Uani 1 1 d .
C12 C -0.3499(8) 1.0962(4) 0.1215(4) 0.0374(8) Uani 1 1 d .
H12A H -0.394(8) 1.129(4) 0.031(4) 0.031(10) Uiso 1 1 d .
H12B H -0.223(10) 1.168(5) 0.178(5) 0.048(12) Uiso 1 1 d .
H12C H -0.508(9) 1.066(4) 0.169(4) 0.028(9) Uiso 1 1 d .
C13 C 0.4711(7) 0.6970(3) 0.6994(4) 0.0329(8) Uani 1 1 d .
H13 H 0.6653 0.6970 0.6801 0.039 Uiso 1 1 calc R
C14 C 0.4698(9) 0.7523(4) 0.8337(4) 0.0413(9) Uani 1 1 d .
H14A H 0.578(10) 0.709(5) 0.892(5) 0.046(12) Uiso 1 1 d .
H14B H 0.273(9) 0.739(4) 0.858(4) 0.031(10) Uiso 1 1 d .
H14C H 0.550(11) 0.854(5) 0.845(5) 0.057(14) Uiso 1 1 d .
C15 C 0.3351(6) 0.5552(3) 0.6885(3) 0.0276(7) Uani 1 1 d .
O16 O 0.0896(5) 0.5266(2) 0.7050(3) 0.0332(6) Uani 1 1 d .
N17 N 0.4911(6) 0.4625(3) 0.6566(3) 0.0301(7) Uani 1 1 d .
H17 H 0.665(12) 0.480(5) 0.653(5) 0.054(14) Uiso 1 1 d .
C18 C 0.3785(7) 0.3252(3) 0.6335(4) 0.0289(7) Uani 1 1 d .
H18 H 0.1917 0.3233 0.5899 0.035 Uiso 1 1 calc R
C19 C 0.3488(7) 0.2592(3) 0.7569(3) 0.0296(7) Uani 1 1 d .
O20 O 0.5131(6) 0.2749(3) 0.8457(3) 0.0472(7) Uani 1 1 d .
O21 O 0.1141(5) 0.1789(2) 0.7526(2) 0.0334(6) Uani 1 1 d .
C22 C 0.0575(9) 0.1153(4) 0.8673(4) 0.0378(9) Uani 1 1 d .
H22A H -0.130(11) 0.063(5) 0.846(5) 0.052(13) Uiso 1 1 d .
H22B H 0.078(10) 0.181(5) 0.936(5) 0.050(13) Uiso 1 1 d .
H22C H 0.200(11) 0.056(5) 0.893(5) 0.052(13) Uiso 1 1 d .
C23 C 0.5498(7) 0.2547(3) 0.5462(4) 0.0306(7) Uani 1 1 d .
H23A H 0.7386 0.2587 0.5856 0.037 Uiso 1 1 calc R
H23B H 0.4733 0.1606 0.5335 0.037 Uiso 1 1 calc R
C24 C 0.5548(7) 0.3170(3) 0.4207(4) 0.0295(7) Uani 1 1 d .
C25 C 0.3388(7) 0.2828(3) 0.3276(4) 0.0332(8) Uani 1 1 d .
H25 H 0.1980 0.2149 0.3420 0.040 Uiso 1 1 calc R
C26 C 0.3256(7) 0.3448(3) 0.2165(4) 0.0336(8) Uani 1 1 d .
H26 H 0.1775 0.3192 0.1550 0.040 Uiso 1 1 calc R
C27 C 0.5287(7) 0.4452(3) 0.1935(4) 0.0300(8) Uani 1 1 d .
C28 C 0.7436(7) 0.4812(3) 0.2841(4) 0.0330(8) Uani 1 1 d .
H28 H 0.8831 0.5498 0.2696 0.040 Uiso 1 1 calc R
C29 C 0.7551(7) 0.4176(4) 0.3949(4) 0.0325(8) Uani 1 1 d .
H29 H 0.9044 0.4431 0.4558 0.039 Uiso 1 1 calc R
O30 O 0.5256(5) 0.5103(2) 0.0844(3) 0.0357(6) Uani 1 1 d .
H30 H 0.361(13) 0.502(6) 0.041(6) 0.069(18) Uiso 1 1 d .
O1W O 0.0251(6) 0.4805(4) 0.9653(3) 0.0574(9) Uani 1 1 d D
H1WA H -0.119(10) 0.477(6) 0.997(6) 0.074(19) Uiso 1 1 d D
H1WB H 0.00(2) 0.490(9) 0.888(5) 0.12(3) Uiso 1 1 d D

loop_
_atom_site_aniso_label
_atom_site_aniso_U_11
_atom_site_aniso_U_22
_atom_site_aniso_U_33
_atom_site_aniso_U_23
_atom_site_aniso_U_13
_atom_site_aniso_U_12
C1 0.0289(17) 0.0275(16) 0.035(2) 0.0047(14) 0.0008(14) 0.0005(13)
C2 0.0346(18) 0.0265(15) 0.036(2) -0.0005(14) 0.0092(16) 0.0023(13)
C3 0.0297(17) 0.0248(15) 0.037(2) 0.0042(14) 0.0089(15) -0.0002(12)
C4 0.0399(19) 0.0288(16) 0.035(2) 0.0002(15) 0.0124(16) 0.0044(14)
C5 0.0402(19) 0.0349(17) 0.028(2) 0.0019(15) 0.0092(16) 0.0014(14)
C6 0.0353(19) 0.0262(16) 0.040(2) 0.0100(15) 0.0064(17) -0.0038(14)
C7 0.0364(19) 0.0282(16) 0.031(2) 0.0053(14) 0.0061(16) 0.0024(14)
C8 0.0288(16) 0.0246(15) 0.042(2) 0.0013(14) 0.0081(15) -0.0012(12)
C9 0.0382(18) 0.0294(16) 0.031(2) -0.0012(14) 0.0028(16) 0.0072(14)
C10 0.0356(19) 0.0329(18) 0.038(2) 0.0003(16) 0.0082(16) 0.0040(14)
O11 0.0440(15) 0.0389(13) 0.0379(16) 0.0063(12) 0.0062(12) 0.0075(11)
C12 0.0336(19) 0.0390(18) 0.040(2) 0.0082(17) 0.0059(17) 0.0040(15)
C13 0.0329(18) 0.0295(17) 0.035(2) 0.0010(15) 0.0023(15) 0.0012(13)
C14 0.053(2) 0.0363(19) 0.032(2) -0.0013(16) -0.0079(19) 0.0040(17)
C15 0.0270(17) 0.0307(16) 0.0252(18) 0.0027(13) 0.0023(13) 0.0035(12)
O16 0.0264(12) 0.0350(11) 0.0383(15) 0.0036(10) 0.0052(10) 0.0024(9)
N17 0.0255(15) 0.0291(14) 0.0360(18) 0.0005(12) 0.0061(12) 0.0025(11)
C18 0.0265(16) 0.0261(15) 0.034(2) 0.0049(14) 0.0046(14) 0.0022(12)
C19 0.0308(17) 0.0305(16) 0.028(2) 0.0013(14) 0.0068(15) 0.0038(12)
O20 0.0424(15) 0.0600(17) 0.0357(17) 0.0148(14) -0.0038(13) -0.0072(13)
O21 0.0352(12) 0.0335(12) 0.0301(14) 0.0066(10) 0.0053(10) -0.0046(9)
C22 0.045(2) 0.0358(19) 0.033(2) 0.0078(17) 0.0087(17) -0.0010(17)
C23 0.0290(16) 0.0313(17) 0.033(2) 0.0022(15) 0.0075(14) 0.0045(13)
C24 0.0288(16) 0.0280(15) 0.032(2) 0.0013(13) 0.0065(14) 0.0047(12)
C25 0.0307(18) 0.0308(16) 0.037(2) 0.0006(14) 0.0058(15) -0.0017(13)
C26 0.0331(17) 0.0371(18) 0.029(2) -0.0002(15) 0.0031(15) -0.0001(14)
C27 0.0274(17) 0.0312(16) 0.033(2) 0.0024(15) 0.0085(14) 0.0048(13)
C28 0.0268(17) 0.0342(17) 0.038(2) 0.0028(15) 0.0052(15) -0.0004(13)
C29 0.0241(16) 0.0399(18) 0.033(2) 0.0015(15) 0.0036(14) 0.0026(13)
O30 0.0363(14) 0.0411(13) 0.0298(15) 0.0075(11) 0.0038(12) 0.0032(11)
O1W 0.0347(15) 0.102(3) 0.0355(19) 0.0093(18) 0.0054(14) 0.0049(16)

loop_
_atom_type_symbol
_atom_type_description
_atom_type_scat_dispersion_real
_atom_type_scat_dispersion_imag
_atom_type_scat_source
C C 0.0181 0.0091 'International Tables Vol C Tables 4.2.6.8 and 6.1.1.4'
H H 0.0000 0.0000 'International Tables Vol C Tables 4.2.6.8 and 6.1.1.4'
N N 0.0311 0.0180 'International Tables Vol C Tables 4.2.6.8 and 6.1.1.4'
O O 0.0492 0.0322 'International Tables Vol C Tables 4.2.6.8 and 6.1.1.4'

loop_
_geom_angle_atom_site_label_1
_geom_angle_atom_site_label_2
_geom_angle_atom_site_label_3
_geom_angle
C2 C1 C10 118.0(3)
C2 C1 C13 120.4(3)
C10 C1 C13 121.5(4)
C1 C2 C3 122.6(3)
C1 C2 H2 118.7
C3 C2 H2 118.7
C4 C3 C2 123.1(3)
C4 C3 C8 118.5(3)
C2 C3 C8 118.4(3)
C5 C4 C3 121.3(3)
C5 C4 H4 119.3
C3 C4 H4 119.3
C4 C5 C6 120.4(4)
C4 C5 H5 119.8
C6 C5 H5 119.8
O11 C6 C7 125.3(3)
O11 C6 C5 114.7(3)
C7 C6 C5 120.0(3)
C6 C7 C8 120.3(3)
C6 C7 H7 119.8
C8 C7 H7 119.8
C9 C8 C3 118.7(3)
C9 C8 C7 121.9(3)
C3 C8 C7 119.4(3)
C10 C9 C8 121.2(3)
C10 C9 H9 119.4
C8 C9 H9 119.4
C9 C10 C1 121.0(4)
C9 C10 H10 119.5
C1 C10 H10 119.5
C6 O11 C12 115.9(3)
O11 C12 H12A 100(2)
O11 C12 H12B 108(3)
H12A C12 H12B 111(3)
O11 C12 H12C 112(2)
H12A C12 H12C 117(3)
H12B C12 H12C 108(4)
C15 C13 C14 109.4(3)
C15 C13 C1 107.0(3)
C14 C13 C1 115.7(3)
C15 C13 H13 108.2
C14 C13 H13 108.2
C1 C13 H13 108.2
C13 C14 H14A 113(3)
C13 C14 H14B 108(2)
H14A C14 H14B 108(4)
C13 C14 H14C 113(3)
H14A C14 H14C 105(4)
H14B C14 H14C 110(4)
O16 C15 N17 121.6(3)
O16 C15 C13 121.9(3)
N17 C15 C13 116.5(3)
C15 N17 C18 121.5(3)
C15 N17 H17 122(3)
C18 N17 H17 116(3)
N17 C18 C19 110.1(3)
N17 C18 C23 110.5(3)
C19 C18 C23 113.1(3)
N17 C18 H18 107.7
C19 C18 H18 107.7
C23 C18 H18 107.7
O20 C19 O21 124.2(3)
O20 C19 C18 125.0(3)
O21 C19 C18 110.8(3)
C19 O21 C22 115.7(3)
O21 C22 H22A 103(3)
O21 C22 H22B 109(3)
H22A C22 H22B 118(4)
O21 C22 H22C 112(3)
H22A C22 H22C 112(4)
H22B C22 H22C 102(4)
C24 C23 C18 111.3(3)
C24 C23 H23A 109.4
C18 C23 H23A 109.4
C24 C23 H23B 109.4
C18 C23 H23B 109.4
H23A C23 H23B 108.0
C29 C24 C25 116.7(3)
C29 C24 C23 122.9(3)
C25 C24 C23 120.1(3)
C26 C25 C24 121.8(3)
C26 C25 H25 119.1
C24 C25 H25 119.1
C25 C26 C27 120.2(3)
C25 C26 H26 119.9
C27 C26 H26 119.9
O30 C27 C28 118.2(3)
O30 C27 C26 122.6(3)
C28 C27 C26 119.2(3)
C29 C28 C27 120.0(3)
C29 C28 H28 120.0
C27 C28 H28 120.0
C28 C29 C24 122.1(3)
C28 C29 H29 118.9
C24 C29 H29 118.9
C27 O30 H30 114(4)
H1WA O1W H1WB 109(8)

loop_
_geom_bond_atom_site_label_1
_geom_bond_atom_site_label_2
_geom_bond_distance
C1 C2 1.371(5)
C1 C10 1.417(5)
C1 C13 1.524(5)
C2 C3 1.413(5)
C2 H2 0.9500
C3 C4 1.411(5)
C3 C8 1.425(4)
C4 C5 1.362(6)
C4 H4 0.9500
C5 C6 1.430(5)
C5 H5 0.9500
C6 O11 1.362(5)
C6 C7 1.365(5)
C7 C8 1.429(5)
C7 H7 0.9500
C8 C9 1.402(5)
C9 C10 1.373(6)
C9 H9 0.9500
C10 H10 0.9500
O11 C12 1.434(5)
C12 H12A 1.05(4)
C12 H12B 1.05(5)
C12 H12C 0.99(4)
C13 C15 1.519(5)
C13 C14 1.523(6)
C13 H13 1.0000
C14 H14A 0.94(5)
C14 H14B 1.03(4)
C14 H14C 1.07(5)
C15 O16 1.245(4)
C15 N17 1.340(4)
N17 C18 1.448(4)
N17 H17 0.86(6)
C18 C19 1.517(5)
C18 C23 1.526(5)
C18 H18 1.0000
C19 O20 1.193(5)
C19 O21 1.337(4)
O21 C22 1.444(4)
C22 H22A 1.02(5)
C22 H22B 0.97(6)
C22 H22C 1.01(5)
C23 C24 1.510(5)
C23 H23A 0.9900
C23 H23B 0.9900
C24 C29 1.393(5)
C24 C25 1.404(5)
C25 C26 1.370(5)
C25 H25 0.9500
C26 C27 1.392(5)
C26 H26 0.9500
C27 O30 1.367(4)
C27 C28 1.386(5)
C28 C29 1.375(6)
C28 H28 0.9500
C29 H29 0.9500
O30 H30 0.90(7)
O1W H1WA 0.81(4)
O1W H1WB 0.84(5)

loop_
_geom_hbond_atom_site_label_D
_geom_hbond_atom_site_label_H
_geom_hbond_atom_site_label_A
_geom_hbond_distance_DH
_geom_hbond_distance_HA
_geom_hbond_distance_DA
_geom_hbond_angle_DHA
_geom_hbond_site_symmetry_A
N17 H17 O16 0.86(6) 2.13(6) 2.958(4) 162(5) 1_655
O30 H30 O1W 0.90(7) 1.78(7) 2.673(4) 176(6) 1_554
O1W H1WA O30 0.81(4) 2.11(5) 2.914(4) 168(6) 1_456
O1W H1WB O16 0.84(5) 2.09(6) 2.881(4) 158(9) .

loop_
_geom_torsion_atom_site_label_1
_geom_torsion_atom_site_label_2
_geom_torsion_atom_site_label_3
_geom_torsion_atom_site_label_4
_geom_torsion
C10 C1 C2 C3 -0.2(5)
C13 C1 C2 C3 176.7(3)
C1 C2 C3 C4 -179.0(3)
C1 C2 C3 C8 0.3(5)
C2 C3 C4 C5 179.4(3)
C8 C3 C4 C5 0.1(5)
C3 C4 C5 C6 1.0(5)
C4 C5 C6 O11 177.2(3)
C4 C5 C6 C7 -1.4(5)
O11 C6 C7 C8 -177.7(3)
C5 C6 C7 C8 0.8(5)
C4 C3 C8 C9 179.4(3)
C2 C3 C8 C9 0.1(4)
C4 C3 C8 C7 -0.8(4)
C2 C3 C8 C7 179.9(3)
C6 C7 C8 C9 -179.8(3)
C6 C7 C8 C3 0.3(5)
C3 C8 C9 C10 -0.4(5)
C7 C8 C9 C10 179.7(3)
C8 C9 C10 C1 0.5(5)
C2 C1 C10 C9 -0.2(5)
C13 C1 C10 C9 -177.1(3)
C7 C6 O11 C12 4.5(5)
C5 C6 O11 C12 -174.0(3)
C2 C1 C13 C15 -69.7(4)
C10 C1 C13 C15 107.1(4)
C2 C1 C13 C14 168.1(3)
C10 C1 C13 C14 -15.1(5)
C14 C13 C15 O16 64.1(4)
C1 C13 C15 O16 -62.0(4)
C14 C13 C15 N17 -117.8(4)
C1 C13 C15 N17 116.1(3)
O16 C15 N17 C18 3.2(5)
C13 C15 N17 C18 -174.9(3)
C15 N17 C18 C19 -79.7(4)
C15 N17 C18 C23 154.7(3)
N17 C18 C19 O20 -41.6(5)
C23 C18 C19 O20 82.5(4)
N17 C18 C19 O21 139.2(3)
C23 C18 C19 O21 -96.7(3)
O20 C19 O21 C22 3.7(5)
C18 C19 O21 C22 -177.1(3)
N17 C18 C23 C24 -60.7(4)
C19 C18 C23 C24 175.3(3)
C18 C23 C24 C29 91.7(4)
C18 C23 C24 C25 -82.5(4)
C29 C24 C25 C26 0.2(5)
C23 C24 C25 C26 174.8(3)
C24 C25 C26 C27 -0.4(5)
C25 C26 C27 O30 -180.0(3)
C25 C26 C27 C28 0.1(5)
O30 C27 C28 C29 -179.7(3)
C26 C27 C28 C29 0.2(5)
C27 C28 C29 C24 -0.4(6)
C25 C24 C29 C28 0.1(5)
C23 C24 C29 C28 -174.2(3)
